data_4330926
loop_
_publ_author_name
'Nick A. Giffin'
'Arthur D. Hendsbee'
'Tracey L. Roemmele'
'Michael D. Lumsden'
'Cory C. Pye'
'Jason D. Masuda'

_publ_contact_author_address
; The Maritimes Centre for Green Chemistry
  Department of Chemistry
  Saint Mary's University
  923 Robie St
  Halifax, Nova Scotia
  B3H 3C3 
  Canada
;
_publ_contact_author_email jason.masuda@smu.ca
_publ_contact_author_name 'Jason D. Masuda'
_publ_section_title
;
 Preparation of a Diphosphine with Persistent Phosphinyl Radical Character
 in Solution: Characterization, Reactivity with O2, S8, Se, Te, and P4,
 and Electronic Structure Calculations
;
_journal_name_full 'Inorganic Chemistry'
_journal_page_first 11837
_journal_page_last 11850
_journal_paper_doi 10.1021/ic301758k
_journal_volume 51
_journal_year 2012
_chemical_formula_sum 'C125 H176 N8 P4 Te2'
_chemical_formula_weight 2169.82
_chemical_name_systematic
; 
 ? 
;
_space_group_IT_number 1
_symmetry_cell_setting triclinic
_symmetry_space_group_name_Hall 'P 1'
_symmetry_space_group_name_H-M 'P 1'
_atom_sites_solution_hydrogens geom
_atom_sites_solution_primary direct
_atom_sites_solution_secondary difmap
_audit_creation_method SHELXL-97
_cell_angle_alpha 83.0370(10)
_cell_angle_beta 77.0790(10)
_cell_angle_gamma 70.3580(10)
_cell_formula_units_Z 1
_cell_length_a 12.5708(10)
_cell_length_b 13.2461(10)
_cell_length_c 20.3636(16)
_cell_measurement_reflns_used 7753
_cell_measurement_temperature 150(2)
_cell_measurement_theta_max 27.23
_cell_measurement_theta_min 2.20
_cell_volume 3108.7(4)
_computing_cell_refinement 'Bruker SAINT'
_computing_data_collection 'Bruker APEX2'
_computing_data_reduction 'Bruker SAINT'
_computing_molecular_graphics 'Bruker SHELXTL'
_computing_publication_material 'Bruker SHELXTL'
_computing_structure_refinement 'SHELXL-97 (Sheldrick, 2008)'
_computing_structure_solution 'SHELXS-97 (Sheldrick, 2008)'
_diffrn_ambient_temperature 150(2)
_diffrn_measured_fraction_theta_full 0.981
_diffrn_measured_fraction_theta_max 0.981
_diffrn_measurement_device_type 'Bruker APEX-II CCD'
_diffrn_measurement_method '\f and \w scans'
_diffrn_radiation_monochromator graphite
_diffrn_radiation_source 'fine-focus sealed tube'
_diffrn_radiation_type MoK\a
_diffrn_radiation_wavelength 0.71073
_diffrn_reflns_av_R_equivalents 0.0319
_diffrn_reflns_av_sigmaI/netI 0.0852
_diffrn_reflns_limit_h_max 13
_diffrn_reflns_limit_h_min -14
_diffrn_reflns_limit_k_max 15
_diffrn_reflns_limit_k_min -15
_diffrn_reflns_limit_l_max 24
_diffrn_reflns_limit_l_min -24
_diffrn_reflns_number 20865
_diffrn_reflns_theta_full 25.00
_diffrn_reflns_theta_max 25.00
_diffrn_reflns_theta_min 1.75
_exptl_absorpt_coefficient_mu 0.568
_exptl_absorpt_correction_T_max 0.9211
_exptl_absorpt_correction_T_min 0.8631
_exptl_absorpt_correction_type multi-scan
_exptl_absorpt_process_details '(SADABS: Bruker; 2008)'
_exptl_crystal_density_diffrn 1.159
_exptl_crystal_F_000 1146
_exptl_crystal_size_max 0.27
_exptl_crystal_size_mid 0.16
_exptl_crystal_size_min 0.15
_platon_squeeze_details
;
The unit cell contains one toluene molecule which has been treated as a diffuse 
contribution to the overall scattering without specific atom positions by 
SQUEEZE/PLATON.
;
_refine_diff_density_max 1.034
_refine_diff_density_min -0.470
_refine_diff_density_rms 0.085
_refine_ls_abs_structure_details 'Flack (1983),6264 Friedel pairs'
_refine_ls_abs_structure_Flack 0.49(5)
_refine_ls_extinction_method none
_refine_ls_goodness_of_fit_ref 0.963
_refine_ls_hydrogen_treatment constr
_refine_ls_matrix_type full
_refine_ls_number_parameters 1222
_refine_ls_number_reflns 17209
_refine_ls_number_restraints 1222
_refine_ls_restrained_S_all 1.750
_refine_ls_R_factor_all 0.0747
_refine_ls_R_factor_gt 0.0507
_refine_ls_shift/su_max 0.001
_refine_ls_shift/su_mean 0.000
_refine_ls_structure_factor_coef Fsqd
_refine_ls_weighting_details 'calc w=1/[\s^2^(Fo^2^)+(0.0533P)^2^+1.6077P] where P=(Fo^2^+2Fc^2^)/3'
_refine_ls_weighting_scheme calc
_refine_ls_wR_factor_gt 0.1076
_refine_ls_wR_factor_ref 0.1205
_reflns_number_gt 12909
_reflns_number_total 17209
_reflns_threshold_expression >2sigma(I)
_cod_data_source_file ic301758k_si_001_7.cif
_cod_data_source_block Compound_7
_cod_original_formula_sum 'C125 H176 N8 P4 Te2 '
_cod_database_code 4330926

loop_
_symmetry_equiv_pos_as_xyz
'x, y, z'

loop_
_atom_site_label
_atom_site_type_symbol
_atom_site_fract_x
_atom_site_fract_y
_atom_site_fract_z
_atom_site_U_iso_or_equiv
_atom_site_adp_type
_atom_site_occupancy
_atom_site_symmetry_multiplicity
_atom_site_calc_flag
_atom_site_refinement_flags
Te2 Te -0.08153(8) 0.12534(7) 0.16824(5) 0.0239(5) Uani 1 1 d U
Te1 Te 0.47928(7) 0.44654(6) 0.50480(5) 0.0232(5) Uani 1 1 d U
P4 P -0.0042(7) 0.2863(6) 0.1367(4) 0.0194(17) Uani 1 1 d U
P2 P 0.3318(7) 0.5230(6) 0.6118(4) 0.0207(18) Uani 1 1 d U
P3 P 0.0669(7) 0.0493(6) 0.0616(4) 0.0208(18) Uani 1 1 d U
P1 P 0.4025(7) 0.2851(6) 0.5365(4) 0.0174(16) Uani 1 1 d U
N1 N 0.518(2) 0.1795(18) 0.5080(11) 0.020(2) Uani 1 1 d U
N5 N 0.105(2) -0.0879(19) 0.0765(11) 0.023(3) Uani 1 1 d U
N8 N -0.120(2) 0.3921(18) 0.1681(11) 0.019(2) Uani 1 1 d U
N4 N 0.292(2) 0.6566(18) 0.5941(11) 0.021(3) Uani 1 1 d U
N6 N 0.001(2) 0.0378(18) 0.0026(11) 0.020(3) Uani 1 1 d U
N7 N 0.060(2) 0.3004(18) 0.1946(11) 0.021(2) Uani 1 1 d U
N3 N 0.404(2) 0.5351(18) 0.6710(11) 0.024(3) Uani 1 1 d U
N2 N 0.332(2) 0.2709(17) 0.4770(11) 0.020(3) Uani 1 1 d U
C7 C -0.018(2) 0.3691(18) 0.2531(12) 0.026(4) Uani 1 1 d U
H7A H -0.0512 0.3250 0.2893 0.031 Uiso 1 1 calc R
H7B H 0.0245 0.4053 0.2722 0.031 Uiso 1 1 calc R
C8 C -0.105(3) 0.445(2) 0.2223(13) 0.019(2) Uani 1 1 d U
H8A H -0.1781 0.4680 0.2556 0.022 Uiso 1 1 calc R
H8B H -0.0819 0.5086 0.2041 0.022 Uiso 1 1 calc R
C4 C 0.331(3) 0.715(2) 0.6376(14) 0.025(4) Uani 1 1 d U
H4A H 0.2694 0.7453 0.6763 0.030 Uiso 1 1 calc R
H4B H 0.3554 0.7748 0.6112 0.030 Uiso 1 1 calc R
C1 C 0.504(3) 0.125(2) 0.4526(14) 0.025(3) Uani 1 1 d U
H1A H 0.4789 0.0618 0.4703 0.030 Uiso 1 1 calc R
H1B H 0.5770 0.1011 0.4190 0.030 Uiso 1 1 calc R
C2 C 0.407(2) 0.2167(18) 0.4207(13) 0.025(3) Uani 1 1 d U
H2A H 0.4402 0.2656 0.3888 0.030 Uiso 1 1 calc R
H2B H 0.3657 0.1851 0.3969 0.030 Uiso 1 1 calc R
C5 C 0.074(3) -0.147(2) 0.0337(15) 0.028(4) Uani 1 1 d U
H5A H 0.0511 -0.2072 0.0596 0.034 Uiso 1 1 calc R
H5B H 0.1397 -0.1769 -0.0036 0.034 Uiso 1 1 calc R
C3 C 0.434(2) 0.6300(18) 0.6616(13) 0.024(3) Uani 1 1 d U
H3A H 0.5056 0.6216 0.6273 0.029 Uiso 1 1 calc R
H3B H 0.4453 0.6493 0.7044 0.029 Uiso 1 1 calc R
C6 C -0.022(2) -0.0690(18) 0.0076(13) 0.027(3) Uani 1 1 d U
H6A H -0.0960 -0.0655 0.0387 0.033 Uiso 1 1 calc R
H6B H -0.0252 -0.0883 -0.0372 0.033 Uiso 1 1 calc R
C21 C 0.208(2) 0.316(2) 0.4804(13) 0.020(3) Uani 1 1 d U
C10 C 0.726(2) 0.1400(17) 0.4955(10) 0.025(3) Uani 1 1 d DU
C46 C 0.096(3) 0.722(2) 0.5676(15) 0.028(3) Uani 1 1 d U
C50 C 0.256(3) 0.771(2) 0.4927(14) 0.023(3) Uani 1 1 d U
C45 C 0.214(3) 0.715(2) 0.5498(14) 0.021(3) Uani 1 1 d U
C9 C 0.614(2) 0.128(2) 0.5350(12) 0.020(2) Uani 1 1 d U
C15 C 0.745(3) 0.190(2) 0.4357(13) 0.029(4) Uani 1 1 d U
H15 H 0.6674 0.2293 0.4246 0.035 Uiso 1 1 calc R
C27 C 0.244(3) 0.455(2) 0.3873(14) 0.029(4) Uani 1 1 d U
H27 H 0.3245 0.4230 0.3962 0.034 Uiso 1 1 calc R
C39 C 0.645(3) 0.411(2) 0.6676(13) 0.030(3) Uani 1 1 d U
H39 H 0.6061 0.4583 0.6321 0.036 Uiso 1 1 calc R
C22 C 0.136(3) 0.272(2) 0.5256(14) 0.025(3) Uani 1 1 d U
C33 C 0.429(3) 0.457(2) 0.7224(14) 0.027(3) Uani 1 1 d U
C14 C 0.603(3) 0.078(2) 0.6024(15) 0.026(3) Uani 1 1 d U
C51 C 0.383(3) 0.764(2) 0.4730(14) 0.027(4) Uani 1 1 d U
H51 H 0.4275 0.7130 0.5053 0.032 Uiso 1 1 calc R
C13 C 0.700(3) 0.028(2) 0.6322(14) 0.031(4) Uani 1 1 d U
H13 H 0.6928 -0.0040 0.6766 0.037 Uiso 1 1 calc R
C34 C 0.551(3) 0.397(2) 0.7239(14) 0.030(3) Uani 1 1 d U
C11 C 0.818(2) 0.078(2) 0.5267(11) 0.025(3) Uani 1 1 d U
H11 H 0.8939 0.0685 0.5018 0.030 Uiso 1 1 calc R
C26 C 0.174(2) 0.404(2) 0.4372(14) 0.023(3) Uani 1 1 d U
C30 C 0.181(3) 0.177(2) 0.5713(15) 0.032(4) Uani 1 1 d U
H30 H 0.2670 0.1507 0.5571 0.038 Uiso 1 1 calc R
C28 C 0.252(3) 0.434(3) 0.3148(15) 0.034(6) Uani 1 1 d U
H28A H 0.2820 0.3560 0.3089 0.052 Uiso 1 1 calc R
H28B H 0.3046 0.4679 0.2850 0.052 Uiso 1 1 calc R
H28C H 0.1757 0.4630 0.3033 0.052 Uiso 1 1 calc R
C24 C -0.022(2) 0.402(2) 0.4846(12) 0.031(3) Uani 1 1 d U
H24 H -0.1027 0.4308 0.4858 0.037 Uiso 1 1 calc R
C23 C 0.017(2) 0.320(2) 0.5270(14) 0.029(4) Uani 1 1 d U
H23 H -0.0356 0.2937 0.5590 0.035 Uiso 1 1 calc R
C18 C 0.484(3) 0.077(2) 0.6423(15) 0.035(4) Uani 1 1 d U
H18 H 0.4260 0.1136 0.6131 0.042 Uiso 1 1 calc R
C25 C 0.050(2) 0.446(2) 0.4398(13) 0.031(3) Uani 1 1 d U
H25 H 0.0196 0.5038 0.4099 0.037 Uiso 1 1 calc R
C53 C 0.429(3) 0.719(2) 0.3986(13) 0.031(6) Uani 1 1 d U
H53A H 0.3918 0.7720 0.3662 0.047 Uiso 1 1 calc R
H53B H 0.4115 0.6522 0.3982 0.047 Uiso 1 1 calc R
H53C H 0.5130 0.7038 0.3861 0.047 Uiso 1 1 calc R
C54 C 0.052(3) 0.667(2) 0.6286(15) 0.031(4) Uani 1 1 d U
H54 H 0.1171 0.6317 0.6530 0.038 Uiso 1 1 calc R
C37 C 0.371(3) 0.3707(19) 0.8328(11) 0.033(3) Uani 1 1 d U
H37 H 0.3117 0.3642 0.8693 0.040 Uiso 1 1 calc R
C12 C 0.805(3) 0.026(2) 0.5955(14) 0.031(4) Uani 1 1 d U
H12 H 0.8716 -0.0085 0.6143 0.038 Uiso 1 1 calc R
C29 C 0.209(3) 0.578(2) 0.3961(15) 0.037(6) Uani 1 1 d U
H29A H 0.1310 0.6137 0.3876 0.056 Uiso 1 1 calc R
H29B H 0.2630 0.6082 0.3641 0.056 Uiso 1 1 calc R
H29C H 0.2112 0.5908 0.4423 0.056 Uiso 1 1 calc R
C38 C 0.348(3) 0.443(2) 0.7757(14) 0.033(3) Uani 1 1 d U
C40 C 0.718(3) 0.468(3) 0.6866(17) 0.046(6) Uani 1 1 d U
H40A H 0.6708 0.5415 0.6977 0.069 Uiso 1 1 calc R
H40B H 0.7814 0.4691 0.6487 0.069 Uiso 1 1 calc R
H40C H 0.7496 0.4299 0.7260 0.069 Uiso 1 1 calc R
C16 C 0.814(3) 0.114(3) 0.3760(14) 0.038(7) Uani 1 1 d U
H16A H 0.8915 0.0746 0.3838 0.056 Uiso 1 1 calc R
H16B H 0.8183 0.1567 0.3334 0.056 Uiso 1 1 calc R
H16C H 0.7737 0.0625 0.3738 0.056 Uiso 1 1 calc R
C48 C 0.065(3) 0.835(2) 0.4655(15) 0.032(3) Uani 1 1 d U
H48 H 0.0146 0.8701 0.4351 0.038 Uiso 1 1 calc R
C35 C 0.577(3) 0.329(2) 0.7768(14) 0.036(4) Uani 1 1 d U
H35 H 0.6542 0.2890 0.7795 0.043 Uiso 1 1 calc R
C32 C 0.133(3) 0.086(2) 0.5591(13) 0.039(6) Uani 1 1 d U
H32A H 0.0492 0.1143 0.5655 0.058 Uiso 1 1 calc R
H32B H 0.1556 0.0252 0.5913 0.058 Uiso 1 1 calc R
H32C H 0.1656 0.0624 0.5130 0.058 Uiso 1 1 calc R
C42 C 0.212(3) 0.512(2) 0.7807(15) 0.043(4) Uani 1 1 d U
H42 H 0.2047 0.5629 0.7404 0.052 Uiso 1 1 calc R
C49 C 0.179(3) 0.832(2) 0.4527(15) 0.032(3) Uani 1 1 d U
H49 H 0.2054 0.8729 0.4151 0.038 Uiso 1 1 calc R
C41 C 0.719(3) 0.302(2) 0.6339(15) 0.035(6) Uani 1 1 d U
H41A H 0.7735 0.3162 0.5938 0.052 Uiso 1 1 calc R
H41B H 0.6688 0.2695 0.6206 0.052 Uiso 1 1 calc R
H41C H 0.7625 0.2536 0.6660 0.052 Uiso 1 1 calc R
C36 C 0.476(2) 0.3158(19) 0.8328(12) 0.037(4) Uani 1 1 d U
H36 H 0.4933 0.2645 0.8690 0.044 Uiso 1 1 calc R
C47 C 0.028(3) 0.783(2) 0.5256(14) 0.033(4) Uani 1 1 d U
H47 H -0.0517 0.7914 0.5380 0.039 Uiso 1 1 calc R
C43 C 0.170(3) 0.570(3) 0.8368(17) 0.054(7) Uani 1 1 d U
H43A H 0.0880 0.6087 0.8390 0.082 Uiso 1 1 calc R
H43B H 0.2118 0.6207 0.8350 0.082 Uiso 1 1 calc R
H43C H 0.1800 0.5210 0.8769 0.082 Uiso 1 1 calc R
C17 C 0.803(3) 0.274(2) 0.4333(16) 0.036(6) Uani 1 1 d U
H17A H 0.7586 0.3263 0.4674 0.054 Uiso 1 1 calc R
H17B H 0.8079 0.3107 0.3885 0.054 Uiso 1 1 calc R
H17C H 0.8811 0.2391 0.4423 0.054 Uiso 1 1 calc R
C31 C 0.153(3) 0.209(3) 0.6442(14) 0.053(7) Uani 1 1 d U
H31A H 0.1851 0.2656 0.6473 0.079 Uiso 1 1 calc R
H31B H 0.1857 0.1463 0.6728 0.079 Uiso 1 1 calc R
H31C H 0.0689 0.2355 0.6594 0.079 Uiso 1 1 calc R
C19 C 0.454(3) 0.138(2) 0.7005(14) 0.048(7) Uani 1 1 d U
H19A H 0.3821 0.1324 0.7285 0.071 Uiso 1 1 calc R
H19B H 0.4451 0.2134 0.6863 0.071 Uiso 1 1 calc R
H19C H 0.5159 0.1105 0.7266 0.071 Uiso 1 1 calc R
C44 C 0.136(3) 0.445(2) 0.7827(15) 0.057(6) Uani 1 1 d U
H44A H 0.1397 0.3963 0.8229 0.085 Uiso 1 1 calc R
H44B H 0.1616 0.4038 0.7422 0.085 Uiso 1 1 calc R
H44C H 0.0564 0.4925 0.7844 0.085 Uiso 1 1 calc R
C52 C 0.400(3) 0.869(2) 0.4719(15) 0.032(5) Uani 1 1 d U
H52A H 0.3601 0.9187 0.4388 0.047 Uiso 1 1 calc R
H52B H 0.4829 0.8607 0.4594 0.047 Uiso 1 1 calc R
H52C H 0.3696 0.8988 0.5167 0.047 Uiso 1 1 calc R
C56 C 0.007(3) 0.574(2) 0.6096(16) 0.047(6) Uani 1 1 d U
H56A H -0.0519 0.6061 0.5818 0.070 Uiso 1 1 calc R
H56B H -0.0268 0.5408 0.6512 0.070 Uiso 1 1 calc R
H56C H 0.0716 0.5190 0.5845 0.070 Uiso 1 1 calc R
C20 C 0.481(3) -0.034(2) 0.6571(17) 0.057(7) Uani 1 1 d U
H20A H 0.5352 -0.0716 0.6867 0.086 Uiso 1 1 calc R
H20B H 0.5026 -0.0708 0.6150 0.086 Uiso 1 1 calc R
H20C H 0.4029 -0.0325 0.6797 0.086 Uiso 1 1 calc R
C55 C -0.050(3) 0.742(3) 0.6788(15) 0.062(8) Uani 1 1 d U
H55A H -0.0243 0.7964 0.6936 0.093 Uiso 1 1 calc R
H55B H -0.0749 0.6993 0.7181 0.093 Uiso 1 1 calc R
H55C H -0.1148 0.7784 0.6559 0.093 Uiso 1 1 calc R
C93 C -0.218(2) 0.4399(19) 0.1333(11) 0.016(3) Uani 1 1 d U
C94 C -0.3285(18) 0.4463(12) 0.1673(8) 0.011(3) Uani 1 1 d U
C57 C 0.180(3) -0.146(2) 0.1204(14) 0.023(3) Uani 1 1 d U
C81 C 0.182(2) 0.254(2) 0.1917(13) 0.021(2) Uani 1 1 d U
C58 C 0.137(3) -0.198(2) 0.1798(15) 0.026(3) Uani 1 1 d U
C98 C -0.206(3) 0.496(2) 0.0714(14) 0.021(3) Uani 1 1 d U
C69 C -0.034(3) 0.116(2) -0.0527(13) 0.024(3) Uani 1 1 d U
C92 C 0.149(3) 0.143(3) 0.3579(14) 0.038(6) Uani 1 1 d U
H92A H 0.0958 0.1151 0.3917 0.057 Uiso 1 1 calc R
H92B H 0.1254 0.2212 0.3598 0.057 Uiso 1 1 calc R
H92C H 0.2272 0.1112 0.3671 0.057 Uiso 1 1 calc R
C82 C 0.233(2) 0.164(2) 0.2347(13) 0.026(3) Uani 1 1 d U
C66 C 0.010(3) -0.187(2) 0.2029(14) 0.029(4) Uani 1 1 d U
H66 H -0.0307 -0.1333 0.1704 0.035 Uiso 1 1 calc R
C95 C -0.424(2) 0.496(2) 0.1377(11) 0.024(3) Uani 1 1 d U
H95 H -0.4977 0.4911 0.1599 0.029 Uiso 1 1 calc R
C85 C 0.374(3) 0.256(2) 0.1401(13) 0.033(4) Uani 1 1 d U
H85 H 0.4237 0.2872 0.1085 0.040 Uiso 1 1 calc R
C87 C 0.217(3) 0.405(2) 0.1004(14) 0.029(4) Uani 1 1 d U
H87 H 0.1320 0.4370 0.1145 0.035 Uiso 1 1 calc R
C62 C 0.295(3) -0.149(2) 0.1065(15) 0.028(4) Uani 1 1 d U
C99 C -0.090(3) 0.500(2) 0.0315(14) 0.026(4) Uani 1 1 d U
H99 H -0.0329 0.4672 0.0612 0.032 Uiso 1 1 calc R
C86 C 0.256(3) 0.304(2) 0.1452(14) 0.027(3) Uani 1 1 d U
C90 C 0.148(3) 0.114(2) 0.2867(13) 0.027(4) Uani 1 1 d U
H90 H 0.0681 0.1463 0.2771 0.032 Uiso 1 1 calc R
C97 C -0.303(3) 0.548(2) 0.0472(13) 0.027(4) Uani 1 1 d U
H97 H -0.2963 0.5868 0.0050 0.032 Uiso 1 1 calc R
C78 C -0.243(2) 0.164(2) 0.0095(14) 0.031(4) Uani 1 1 d U
H78 H -0.2084 0.1218 0.0483 0.037 Uiso 1 1 calc R
C83 C 0.347(3) 0.120(2) 0.2266(12) 0.029(4) Uani 1 1 d U
H83 H 0.3780 0.0571 0.2532 0.035 Uiso 1 1 calc R
C71 C -0.174(3) 0.248(2) -0.1073(14) 0.038(4) Uani 1 1 d U
H71 H -0.2533 0.2833 -0.1079 0.046 Uiso 1 1 calc R
C70 C -0.144(2) 0.174(2) -0.0505(14) 0.027(3) Uani 1 1 d U
C73 C 0.020(3) 0.209(2) -0.1515(12) 0.039(4) Uani 1 1 d U
H73 H 0.0761 0.2284 -0.1852 0.047 Uiso 1 1 calc R
C84 C 0.424(3) 0.163(2) 0.1800(12) 0.035(4) Uani 1 1 d U
H84 H 0.5052 0.1318 0.1752 0.042 Uiso 1 1 calc R
C79 C -0.317(3) 0.105(3) -0.0132(17) 0.043(6) Uani 1 1 d U
H79A H -0.3698 0.0882 0.0262 0.064 Uiso 1 1 calc R
H79B H -0.2658 0.0387 -0.0344 0.064 Uiso 1 1 calc R
H79C H -0.3604 0.1521 -0.0456 0.064 Uiso 1 1 calc R
C96 C -0.414(3) 0.548(2) 0.0810(14) 0.029(4) Uani 1 1 d U
H96 H -0.4798 0.5856 0.0618 0.035 Uiso 1 1 calc R
C59 C 0.211(3) -0.259(2) 0.2221(14) 0.029(4) Uani 1 1 d U
H59 H 0.1821 -0.2947 0.2620 0.035 Uiso 1 1 calc R
C60 C 0.327(3) -0.268(2) 0.2056(15) 0.035(4) Uani 1 1 d U
H60 H 0.3779 -0.3157 0.2322 0.042 Uiso 1 1 calc R
C75 C 0.175(3) 0.072(2) -0.1062(14) 0.038(4) Uani 1 1 d U
H75 H 0.1768 0.0231 -0.0646 0.046 Uiso 1 1 calc R
C74 C 0.058(3) 0.130(2) -0.1046(14) 0.029(3) Uani 1 1 d U
C67 C -0.043(3) -0.146(2) 0.2697(13) 0.030(5) Uani 1 1 d U
H67A H -0.0081 -0.1967 0.3038 0.045 Uiso 1 1 calc R
H67B H -0.1259 -0.1356 0.2781 0.045 Uiso 1 1 calc R
H67C H -0.0318 -0.0765 0.2720 0.045 Uiso 1 1 calc R
C80 C -0.320(3) 0.273(3) 0.0310(16) 0.046(7) Uani 1 1 d U
H80A H -0.2740 0.3162 0.0370 0.069 Uiso 1 1 calc R
H80B H -0.3723 0.2655 0.0738 0.069 Uiso 1 1 calc R
H80C H -0.3658 0.3077 -0.0036 0.069 Uiso 1 1 calc R
C63 C 0.350(3) -0.090(2) 0.0439(14) 0.031(4) Uani 1 1 d U
H63 H 0.2924 -0.0631 0.0136 0.037 Uiso 1 1 calc R
C88 C 0.269(3) 0.490(2) 0.1022(14) 0.039(6) Uani 1 1 d U
H88A H 0.2581 0.5081 0.1491 0.058 Uiso 1 1 calc R
H88B H 0.2305 0.5546 0.0763 0.058 Uiso 1 1 calc R
H88C H 0.3510 0.4650 0.0825 0.058 Uiso 1 1 calc R
C61 C 0.370(3) -0.210(2) 0.1523(14) 0.034(4) Uani 1 1 d U
H61 H 0.4474 -0.2088 0.1456 0.041 Uiso 1 1 calc R
C72 C -0.1025(19) 0.267(2) -0.1545(13) 0.041(4) Uani 1 1 d U
H72 H -0.1243 0.3165 -0.1909 0.049 Uiso 1 1 calc R
C91 C 0.186(3) -0.006(2) 0.2817(14) 0.031(6) Uani 1 1 d U
H91A H 0.2640 -0.0376 0.2911 0.047 Uiso 1 1 calc R
H91B H 0.1859 -0.0229 0.2362 0.047 Uiso 1 1 calc R
H91C H 0.1331 -0.0359 0.3146 0.047 Uiso 1 1 calc R
C65 C 0.371(3) 0.002(3) 0.0625(16) 0.051(6) Uani 1 1 d U
H65A H 0.4335 -0.0224 0.0878 0.076 Uiso 1 1 calc R
H65B H 0.3009 0.0464 0.0906 0.076 Uiso 1 1 calc R
H65C H 0.3927 0.0433 0.0217 0.076 Uiso 1 1 calc R
C89 C 0.243(3) 0.378(2) 0.0267(14) 0.037(5) Uani 1 1 d U
H89A H 0.2136 0.4437 -0.0007 0.056 Uiso 1 1 calc R
H89B H 0.2048 0.3264 0.0222 0.056 Uiso 1 1 calc R
H89C H 0.3261 0.3470 0.0112 0.056 Uiso 1 1 calc R
C68 C -0.015(3) -0.295(2) 0.1978(16) 0.047(6) Uani 1 1 d U
H68A H 0.0145 -0.3199 0.1518 0.070 Uiso 1 1 calc R
H68B H -0.0988 -0.2824 0.2092 0.070 Uiso 1 1 calc R
H68C H 0.0221 -0.3505 0.2294 0.070 Uiso 1 1 calc R
C100 C -0.047(3) 0.430(3) -0.0355(15) 0.064(9) Uani 1 1 d U
H10A H -0.0955 0.4651 -0.0686 0.097 Uiso 1 1 calc R
H10B H -0.0531 0.3577 -0.0231 0.097 Uiso 1 1 calc R
H10C H 0.0331 0.4241 -0.0550 0.097 Uiso 1 1 calc R
C76 C 0.228(3) -0.011(3) -0.1720(16) 0.071(10) Uani 1 1 d U
H76A H 0.1766 -0.0531 -0.1710 0.107 Uiso 1 1 calc R
H76B H 0.3048 -0.0587 -0.1685 0.107 Uiso 1 1 calc R
H76C H 0.2314 0.0328 -0.2145 0.107 Uiso 1 1 calc R
C64 C 0.456(3) -0.171(3) 0.0052(13) 0.047(6) Uani 1 1 d U
H64A H 0.5215 -0.1826 0.0266 0.070 Uiso 1 1 calc R
H64B H 0.4725 -0.1437 -0.0415 0.070 Uiso 1 1 calc R
H64C H 0.4407 -0.2393 0.0057 0.070 Uiso 1 1 calc R
C101 C -0.089(3) 0.617(2) 0.0113(16) 0.053(7) Uani 1 1 d U
H10D H -0.1497 0.6541 -0.0146 0.079 Uiso 1 1 calc R
H10E H -0.0141 0.6157 -0.0163 0.079 Uiso 1 1 calc R
H10F H -0.1032 0.6559 0.0521 0.079 Uiso 1 1 calc R
C77 C 0.245(3) 0.144(3) -0.1000(15) 0.055(6) Uani 1 1 d U
H77A H 0.2383 0.1996 -0.1367 0.083 Uiso 1 1 calc R
H77B H 0.3262 0.1007 -0.1029 0.083 Uiso 1 1 calc R
H77C H 0.2156 0.1779 -0.0565 0.083 Uiso 1 1 calc R
C109 C 0.703(2) 0.924(2) 0.1690(14) 0.034(4) Uani 1 1 d DU
H109 H 0.7294 0.9825 0.1496 0.040 Uiso 1 1 calc R
C108 C 0.653(3) 0.920(2) 0.2382(14) 0.030(4) Uani 1 1 d DU
C115 C 0.743(3) 0.653(2) 0.4341(15) 0.031(4) Uani 1 1 d DU
C114 C 0.704(2) 0.638(2) 0.5009(14) 0.034(4) Uani 1 1 d DU
H114 H 0.6826 0.5755 0.5160 0.041 Uiso 1 1 calc R
C118 C 0.7590(19) 0.8213(18) 0.4632(11) 0.038(3) Uani 1 1 d U
H118 H 0.7784 0.8850 0.4495 0.046 Uiso 1 1 calc R
C116 C 0.765(3) 0.575(2) 0.3851(14) 0.043(6) Uani 1 1 d DU
H11A H 0.8429 0.5247 0.3829 0.064 Uiso 1 1 calc R
H11B H 0.7575 0.6117 0.3407 0.064 Uiso 1 1 calc R
H11C H 0.7090 0.5360 0.3983 0.064 Uiso 1 1 calc R
C111 C 0.649(2) 1.007(2) 0.2828(14) 0.034(5) Uani 1 1 d U
H11D H 0.5742 1.0637 0.2865 0.051 Uiso 1 1 calc R
H11E H 0.7104 1.0379 0.2627 0.051 Uiso 1 1 calc R
H11F H 0.6600 0.9753 0.3278 0.051 Uiso 1 1 calc R
C110 C 0.713(2) 0.8428(17) 0.1302(13) 0.037(4) Uani 1 1 d DU
H110 H 0.7447 0.8452 0.0833 0.044 Uiso 1 1 calc R
C107 C 0.6144(19) 0.8367(17) 0.2654(11) 0.036(4) Uani 1 1 d DU
H107 H 0.5790 0.8354 0.3118 0.044 Uiso 1 1 calc R
C112 C 0.7183(15) 0.7952(14) 0.5332(9) 0.034(4) Uani 1 1 d DU
H112 H 0.7112 0.8416 0.5671 0.041 Uiso 1 1 calc R
C117 C 0.768(2) 0.7479(18) 0.4167(12) 0.038(3) Uani 1 1 d DU
H117 H 0.7936 0.7640 0.3703 0.046 Uiso 1 1 calc R
C106 C 0.6257(16) 0.7562(17) 0.2276(8) 0.035(4) Uani 1 1 d DU
H106 H 0.5979 0.6995 0.2488 0.042 Uiso 1 1 calc R
C113 C 0.692(2) 0.7099(16) 0.5488(13) 0.038(4) Uani 1 1 d DU
H113 H 0.6642 0.6941 0.5948 0.046 Uiso 1 1 calc R
C105 C 0.6742(15) 0.7509(13) 0.1615(9) 0.029(3) Uani 1 1 d DU
H105 H 0.6830 0.6917 0.1364 0.035 Uiso 1 1 calc R
C104 C -0.416(3) 0.460(2) 0.2936(13) 0.027(6) Uani 1 1 d U
H10I H -0.4928 0.4936 0.2827 0.041 Uiso 1 1 calc R
H10J H -0.3808 0.5157 0.2941 0.041 Uiso 1 1 calc R
H10K H -0.4227 0.4224 0.3380 0.041 Uiso 1 1 calc R
C102 C -0.343(2) 0.3821(19) 0.2416(12) 0.018(4) Uani 1 1 d U
H102 H -0.2650 0.3464 0.2534 0.022 Uiso 1 1 calc R
C103 C -0.398(3) 0.295(2) 0.2364(15) 0.031(6) Uani 1 1 d U
H10L H -0.4022 0.2520 0.2789 0.047 Uiso 1 1 calc R
H10M H -0.3519 0.2491 0.1994 0.047 Uiso 1 1 calc R
H10N H -0.4765 0.3307 0.2277 0.047 Uiso 1 1 calc R
C122 C 0.5372(17) 0.7361(12) 0.8038(7) 0.048(2) Uani 1 1 d DU
H122 H 0.5003 0.7982 0.7786 0.058 Uiso 1 1 calc R
C119 C 0.6405(18) 0.5653(13) 0.8647(8) 0.057(3) Uani 1 1 d DU
H119 H 0.6814 0.4985 0.8840 0.068 Uiso 1 1 calc R
C124 C 0.5295(18) 0.5895(12) 0.8809(7) 0.051(3) Uani 1 1 d DU
C121 C 0.6501(17) 0.7072(12) 0.7941(7) 0.050(3) Uani 1 1 d DU
H121 H 0.6912 0.7490 0.7649 0.060 Uiso 1 1 calc R
C123 C 0.4709(17) 0.6886(11) 0.8441(7) 0.048(2) Uani 1 1 d DU
H123 H 0.3894 0.7160 0.8497 0.058 Uiso 1 1 calc R
C120 C 0.7061(18) 0.6168(12) 0.8264(7) 0.057(3) Uani 1 1 d DU
H120 H 0.7875 0.5920 0.8218 0.069 Uiso 1 1 calc R
C125 C 0.4601(18) 0.5389(14) 0.9252(8) 0.065(4) Uani 1 1 d U
H12A H 0.4625 0.4742 0.9054 0.098 Uiso 1 1 calc R
H12B H 0.3807 0.5877 0.9339 0.098 Uiso 1 1 calc R
H12C H 0.4880 0.5191 0.9677 0.098 Uiso 1 1 calc R

loop_
_atom_site_aniso_label
_atom_site_aniso_U_11
_atom_site_aniso_U_22
_atom_site_aniso_U_33
_atom_site_aniso_U_23
_atom_site_aniso_U_13
_atom_site_aniso_U_12
Te2 0.0255(12) 0.0235(10) 0.0234(10) -0.0022(8) -0.0011(9) -0.0107(9)
Te1 0.0242(12) 0.0221(10) 0.0227(10) -0.0030(8) -0.0009(9) -0.0084(9)
P4 0.019(4) 0.019(4) 0.016(3) -0.004(3) 0.002(3) -0.004(3)
P2 0.024(5) 0.017(4) 0.021(4) -0.002(3) -0.005(3) -0.006(3)
P3 0.017(4) 0.025(4) 0.018(4) 0.000(3) 0.000(3) -0.006(3)
P1 0.015(4) 0.019(4) 0.021(4) 0.002(3) -0.008(3) -0.007(3)
N1 0.018(4) 0.021(4) 0.021(4) -0.003(3) -0.008(4) -0.005(3)
N5 0.026(7) 0.024(6) 0.020(6) 0.002(5) -0.010(5) -0.006(6)
N8 0.017(4) 0.022(4) 0.017(4) -0.006(4) -0.002(4) -0.005(4)
N4 0.026(7) 0.018(6) 0.021(6) -0.002(5) -0.010(5) -0.005(6)
N6 0.023(5) 0.022(5) 0.018(5) 0.000(4) -0.005(4) -0.009(4)
N7 0.018(4) 0.025(4) 0.019(4) 0.000(4) 0.000(4) -0.007(4)
N3 0.028(5) 0.022(4) 0.021(4) -0.001(4) -0.009(4) -0.004(4)
N2 0.012(5) 0.023(5) 0.026(6) -0.008(5) -0.006(5) -0.005(5)
C7 0.023(6) 0.031(6) 0.020(6) -0.005(5) -0.004(5) -0.003(5)
C8 0.017(4) 0.022(4) 0.017(4) -0.006(4) -0.002(4) -0.005(4)
C4 0.030(7) 0.020(6) 0.026(6) -0.006(6) -0.009(6) -0.006(6)
C1 0.019(6) 0.028(6) 0.029(6) -0.008(5) -0.004(5) -0.006(5)
C2 0.020(6) 0.028(6) 0.029(6) -0.007(5) -0.010(5) -0.007(5)
C5 0.032(7) 0.025(6) 0.030(7) -0.003(6) -0.011(6) -0.008(6)
C3 0.028(5) 0.022(4) 0.021(4) -0.001(4) -0.009(4) -0.004(4)
C6 0.029(7) 0.024(6) 0.031(6) -0.001(6) -0.009(6) -0.010(6)
C21 0.011(5) 0.023(5) 0.030(6) -0.007(5) -0.011(5) -0.005(5)
C10 0.018(5) 0.030(5) 0.027(5) -0.004(4) -0.007(4) -0.004(4)
C46 0.024(7) 0.028(6) 0.031(6) -0.006(5) -0.008(6) -0.005(6)
C50 0.023(6) 0.019(6) 0.028(6) -0.003(5) -0.007(5) -0.005(5)
C45 0.024(6) 0.016(6) 0.025(6) -0.004(5) -0.010(5) -0.006(5)
C9 0.018(4) 0.021(4) 0.021(4) -0.003(3) -0.008(4) -0.005(3)
C15 0.018(7) 0.038(7) 0.028(7) -0.005(6) -0.005(6) -0.003(6)
C27 0.021(7) 0.027(7) 0.038(8) -0.003(7) -0.009(7) -0.006(6)
C39 0.033(5) 0.025(5) 0.027(5) -0.003(4) -0.010(5) 0.000(4)
C22 0.017(6) 0.029(6) 0.033(6) -0.002(5) -0.008(5) -0.009(5)
C33 0.033(5) 0.023(5) 0.023(5) 0.001(5) -0.008(5) -0.003(5)
C14 0.026(6) 0.023(6) 0.025(6) -0.001(5) -0.005(5) -0.002(6)
C51 0.024(7) 0.021(7) 0.033(7) 0.000(6) -0.006(7) -0.003(6)
C13 0.031(7) 0.032(7) 0.026(7) 0.000(6) -0.012(6) -0.003(6)
C34 0.033(5) 0.025(5) 0.027(5) -0.003(4) -0.010(5) 0.000(4)
C11 0.018(5) 0.030(5) 0.027(5) -0.004(4) -0.007(4) -0.004(4)
C26 0.014(6) 0.025(6) 0.034(6) -0.008(5) -0.011(5) -0.007(5)
C30 0.021(7) 0.037(8) 0.036(7) 0.009(6) -0.004(7) -0.012(6)
C28 0.029(12) 0.036(11) 0.040(11) -0.007(10) -0.013(11) -0.007(10)
C24 0.016(5) 0.033(5) 0.045(5) -0.006(4) -0.012(5) -0.005(4)
C23 0.015(6) 0.037(7) 0.041(7) -0.004(6) -0.006(6) -0.013(6)
C18 0.028(8) 0.035(8) 0.031(7) 0.003(6) 0.002(7) -0.003(7)
C25 0.016(5) 0.033(5) 0.045(5) -0.006(4) -0.012(5) -0.005(4)
C53 0.022(11) 0.036(11) 0.032(10) 0.003(9) -0.002(9) -0.007(9)
C54 0.026(8) 0.035(8) 0.034(8) -0.004(7) -0.012(7) -0.007(7)
C37 0.043(5) 0.029(5) 0.021(5) 0.001(4) -0.004(4) -0.005(4)
C12 0.027(7) 0.033(7) 0.032(7) -0.001(6) -0.015(6) 0.000(6)
C29 0.036(13) 0.029(10) 0.049(13) 0.013(10) -0.013(11) -0.016(10)
C38 0.043(5) 0.029(5) 0.021(5) 0.001(4) -0.004(4) -0.005(4)
C40 0.052(13) 0.040(12) 0.048(13) 0.000(11) -0.014(11) -0.015(10)
C16 0.028(12) 0.053(13) 0.028(11) -0.005(10) 0.004(10) -0.013(11)
C48 0.030(6) 0.026(5) 0.035(5) 0.001(5) -0.007(5) -0.003(5)
C35 0.041(7) 0.029(6) 0.032(7) 0.002(6) -0.014(6) -0.001(6)
C32 0.039(11) 0.035(10) 0.040(11) 0.018(8) -0.005(9) -0.015(9)
C42 0.041(8) 0.045(8) 0.031(7) 0.001(6) 0.000(7) -0.003(6)
C49 0.030(6) 0.026(5) 0.035(5) 0.001(5) -0.007(5) -0.003(5)
C41 0.029(11) 0.036(10) 0.039(11) -0.011(9) -0.013(9) -0.002(9)
C36 0.047(7) 0.030(6) 0.024(6) 0.006(6) -0.007(6) -0.002(6)
C47 0.025(7) 0.032(7) 0.037(7) -0.001(6) -0.006(6) -0.003(6)
C43 0.038(13) 0.058(13) 0.062(13) -0.012(10) -0.002(11) -0.010(10)
C17 0.027(12) 0.039(12) 0.038(12) -0.008(10) 0.001(10) -0.008(9)
C31 0.051(13) 0.062(13) 0.038(10) 0.015(10) -0.006(11) -0.016(11)
C19 0.025(11) 0.062(13) 0.037(11) -0.012(9) 0.008(10) 0.004(10)
C44 0.049(12) 0.060(12) 0.051(12) -0.022(10) 0.000(10) -0.005(9)
C52 0.030(11) 0.028(9) 0.044(11) 0.002(9) -0.023(9) -0.009(8)
C56 0.044(12) 0.053(11) 0.055(13) -0.002(10) -0.017(10) -0.025(9)
C20 0.036(12) 0.043(11) 0.071(14) 0.016(11) 0.014(12) -0.006(10)
C55 0.053(14) 0.061(13) 0.044(13) -0.001(10) 0.004(10) 0.009(11)
C93 0.020(5) 0.013(5) 0.017(5) -0.003(4) -0.004(4) -0.005(4)
C94 0.018(5) 0.005(5) 0.012(5) 0.003(4) -0.002(4) -0.008(4)
C57 0.024(6) 0.024(6) 0.022(6) 0.000(5) -0.008(5) -0.006(5)
C81 0.018(4) 0.025(4) 0.019(4) 0.000(4) 0.000(4) -0.007(4)
C58 0.024(6) 0.026(6) 0.026(6) 0.003(5) -0.008(5) -0.007(6)
C98 0.029(6) 0.016(6) 0.019(6) -0.002(5) -0.006(5) -0.007(5)
C69 0.027(5) 0.028(6) 0.019(5) 0.003(5) -0.008(5) -0.009(5)
C92 0.038(13) 0.051(13) 0.030(10) 0.003(10) -0.005(11) -0.024(11)
C82 0.027(6) 0.027(6) 0.023(6) 0.004(5) -0.003(5) -0.011(5)
C66 0.027(7) 0.026(7) 0.033(8) 0.009(7) -0.008(7) -0.010(7)
C95 0.021(6) 0.026(6) 0.028(6) -0.007(5) -0.009(6) -0.004(5)
C85 0.024(7) 0.037(7) 0.035(7) 0.003(6) 0.004(6) -0.013(6)
C87 0.026(8) 0.033(7) 0.033(7) 0.005(6) -0.005(7) -0.018(6)
C62 0.023(7) 0.033(7) 0.023(6) 0.003(6) -0.004(6) -0.006(6)
C99 0.031(8) 0.024(7) 0.025(7) 0.002(6) -0.004(7) -0.012(7)
C86 0.023(6) 0.031(6) 0.027(6) 0.001(5) -0.002(5) -0.013(5)
C90 0.029(8) 0.031(7) 0.026(7) 0.007(6) -0.005(7) -0.019(6)
C97 0.033(7) 0.026(7) 0.022(7) 0.000(6) -0.010(6) -0.008(6)
C78 0.023(7) 0.046(7) 0.031(7) -0.006(6) -0.013(6) -0.015(6)
C83 0.030(6) 0.026(6) 0.031(7) 0.006(6) -0.009(6) -0.009(6)
C71 0.037(7) 0.042(7) 0.032(7) 0.004(6) -0.018(6) -0.003(6)
C70 0.027(6) 0.036(6) 0.023(6) 0.000(5) -0.014(5) -0.010(5)
C73 0.041(7) 0.042(7) 0.025(7) 0.004(6) -0.001(6) -0.008(6)
C84 0.025(7) 0.035(7) 0.039(7) 0.001(6) -0.003(6) -0.006(6)
C79 0.039(12) 0.054(13) 0.049(13) -0.005(11) -0.021(11) -0.023(10)
C96 0.027(7) 0.029(7) 0.030(7) -0.004(6) -0.013(6) -0.003(6)
C59 0.029(7) 0.030(7) 0.026(7) 0.003(6) -0.004(6) -0.006(6)
C60 0.030(7) 0.037(7) 0.032(7) 0.003(6) -0.011(6) 0.000(6)
C75 0.035(8) 0.048(8) 0.021(7) 0.005(6) 0.001(7) -0.007(7)
C74 0.034(6) 0.035(6) 0.016(5) 0.000(5) -0.003(5) -0.008(5)
C67 0.028(11) 0.035(11) 0.028(10) 0.013(8) -0.011(8) -0.013(9)
C80 0.031(12) 0.057(12) 0.045(12) -0.006(10) -0.001(10) -0.008(10)
C63 0.022(8) 0.044(8) 0.023(7) 0.008(7) 0.000(7) -0.012(7)
C88 0.048(12) 0.037(10) 0.042(11) 0.007(9) -0.014(10) -0.027(9)
C61 0.024(7) 0.039(7) 0.033(7) 0.001(6) -0.008(6) -0.003(6)
C72 0.042(8) 0.043(7) 0.029(7) 0.005(6) -0.012(6) 0.000(6)
C91 0.043(13) 0.033(10) 0.024(10) 0.002(9) -0.012(10) -0.018(10)
C65 0.045(12) 0.068(12) 0.048(12) 0.013(10) -0.007(10) -0.036(10)
C89 0.045(12) 0.043(10) 0.036(10) 0.002(8) -0.015(10) -0.026(9)
C68 0.044(13) 0.035(11) 0.062(13) 0.016(10) -0.011(11) -0.020(10)
C100 0.07(2) 0.10(2) 0.033(13) -0.029(13) 0.013(13) -0.054(18)
C76 0.09(2) 0.053(15) 0.045(14) -0.015(11) 0.013(15) -0.002(14)
C64 0.040(11) 0.063(12) 0.025(10) 0.005(9) 0.010(9) -0.011(10)
C101 0.051(14) 0.035(10) 0.065(13) 0.017(10) 0.004(12) -0.020(10)
C77 0.032(11) 0.071(13) 0.060(13) -0.005(11) -0.011(10) -0.010(10)
C109 0.028(7) 0.032(7) 0.040(7) 0.003(6) -0.004(6) -0.012(6)
C108 0.023(7) 0.031(7) 0.034(7) 0.003(6) -0.010(6) -0.006(6)
C115 0.025(7) 0.028(6) 0.045(7) -0.001(6) -0.015(6) -0.010(6)
C114 0.030(7) 0.028(7) 0.047(7) -0.005(6) -0.006(7) -0.011(6)
C118 0.035(5) 0.033(5) 0.052(6) 0.001(5) -0.014(5) -0.015(4)
C116 0.044(13) 0.042(10) 0.048(11) -0.006(9) -0.020(10) -0.012(10)
C111 0.022(10) 0.039(10) 0.046(10) -0.005(8) -0.007(8) -0.015(8)
C110 0.032(7) 0.035(7) 0.041(7) -0.001(6) -0.002(6) -0.011(6)
C107 0.034(7) 0.036(7) 0.036(7) 0.008(5) -0.007(6) -0.010(6)
C112 0.030(6) 0.031(6) 0.046(7) -0.001(6) -0.015(6) -0.010(5)
C117 0.035(5) 0.033(5) 0.052(6) 0.001(5) -0.014(5) -0.015(4)
C106 0.034(7) 0.030(6) 0.040(7) 0.007(6) -0.008(6) -0.013(6)
C113 0.031(7) 0.036(7) 0.045(7) -0.004(6) -0.005(6) -0.008(6)
C105 0.029(6) 0.024(6) 0.036(7) 0.003(5) -0.009(6) -0.011(5)
C104 0.033(12) 0.020(9) 0.027(10) -0.002(8) -0.002(10) -0.009(9)
C102 0.020(7) 0.014(6) 0.022(7) -0.001(5) 0.001(6) -0.011(6)
C103 0.029(12) 0.024(10) 0.043(12) -0.003(9) 0.007(10) -0.022(9)
C122 0.094(6) 0.039(4) 0.021(4) -0.006(4) -0.024(4) -0.024(4)
C119 0.099(8) 0.043(6) 0.035(6) -0.021(5) -0.033(6) -0.012(6)
C124 0.105(7) 0.040(5) 0.025(5) -0.008(5) -0.025(6) -0.035(6)
C121 0.091(7) 0.039(6) 0.029(6) -0.006(5) -0.020(6) -0.027(6)
C123 0.094(6) 0.039(4) 0.021(4) -0.006(4) -0.024(4) -0.024(4)
C120 0.096(8) 0.044(6) 0.036(6) -0.018(5) -0.026(6) -0.015(6)
C125 0.115(13) 0.061(10) 0.047(9) 0.003(8) -0.049(9) -0.044(9)

loop_
_atom_type_symbol
_atom_type_description
_atom_type_scat_dispersion_real
_atom_type_scat_dispersion_imag
_atom_type_scat_source
C C 0.0033 0.0016 'International Tables Vol C Tables 4.2.6.8 and 6.1.1.4'
H H 0.0000 0.0000 'International Tables Vol C Tables 4.2.6.8 and 6.1.1.4'
N N 0.0061 0.0033 'International Tables Vol C Tables 4.2.6.8 and 6.1.1.4'
P P 0.1023 0.0942 'International Tables Vol C Tables 4.2.6.8 and 6.1.1.4'
Te Te -0.5308 1.6751 'International Tables Vol C Tables 4.2.6.8 and 6.1.1.4'

loop_
_geom_angle_atom_site_label_1
_geom_angle_atom_site_label_2
_geom_angle_atom_site_label_3
_geom_angle
P4 Te2 P3 82.7(2)
P2 Te1 P1 83.0(2)
N7 P4 N8 88.5(12)
N7 P4 Te2 110.8(9)
N8 P4 Te2 102.8(9)
N4 P2 N3 90.9(12)
N4 P2 Te1 103.1(8)
N3 P2 Te1 109.0(9)
N6 P3 N5 88.7(12)
N6 P3 Te2 110.3(9)
N5 P3 Te2 104.4(8)
N1 P1 N2 91.1(11)
N1 P1 Te1 103.1(9)
N2 P1 Te1 111.2(8)
C9 N1 C1 115(2)
C9 N1 P1 129.3(19)
C1 N1 P1 114(2)
C57 N5 C5 118(2)
C57 N5 P3 124(2)
C5 N5 P3 117(2)
C93 N8 C8 122(2)
C93 N8 P4 121.6(17)
C8 N8 P4 115(2)
C45 N4 C4 121(2)
C45 N4 P2 125.5(19)
C4 N4 P2 113.2(19)
C69 N6 C6 119(2)
C69 N6 P3 128(2)
C6 N6 P3 113.5(17)
C81 N7 C7 121(2)
C81 N7 P4 123.3(18)
C7 N7 P4 115.5(18)
C33 N3 C3 125(3)
C33 N3 P2 122(2)
C3 N3 P2 113.4(18)
C2 N2 C21 122(2)
C2 N2 P1 113.4(18)
C21 N2 P1 124.7(17)
C8 C7 N7 103(2)
C8 C7 H7A 111.1
N7 C7 H7A 111.1
C8 C7 H7B 111.1
N7 C7 H7B 111.1
H7A C7 H7B 109.1
N8 C8 C7 107(2)
N8 C8 H8A 110.3
C7 C8 H8A 110.3
N8 C8 H8B 110.3
C7 C8 H8B 110.3
H8A C8 H8B 108.5
N4 C4 C3 104(2)
N4 C4 H4A 110.9
C3 C4 H4A 110.9
N4 C4 H4B 110.9
C3 C4 H4B 110.9
H4A C4 H4B 108.9
N1 C1 C2 103(2)
N1 C1 H1A 111.3
C2 C1 H1A 111.3
N1 C1 H1B 111.3
C2 C1 H1B 111.3
H1A C1 H1B 109.2
N2 C2 C1 104(2)
N2 C2 H2A 111.0
C1 C2 H2A 111.0
N2 C2 H2B 111.0
C1 C2 H2B 111.0
H2A C2 H2B 109.0
N5 C5 C6 105(2)
N5 C5 H5A 110.8
C6 C5 H5A 110.8
N5 C5 H5B 110.8
C6 C5 H5B 110.8
H5A C5 H5B 108.9
N3 C3 C4 105(2)
N3 C3 H3A 110.8
C4 C3 H3A 110.8
N3 C3 H3B 110.8
C4 C3 H3B 110.8
H3A C3 H3B 108.9
C5 C6 N6 105(2)
C5 C6 H6A 110.7
N6 C6 H6A 110.7
C5 C6 H6B 110.7
N6 C6 H6B 110.7
H6A C6 H6B 108.8
C22 C21 C26 125(3)
C22 C21 N2 120(3)
C26 C21 N2 115(2)
C15 C10 C11 121(2)
C15 C10 C9 128(2)
C11 C10 C9 110.5(19)
C47 C46 C45 116(3)
C47 C46 C54 123(3)
C45 C46 C54 121(3)
C49 C50 C45 117(3)
C49 C50 C51 120(3)
C45 C50 C51 123(3)
C50 C45 N4 118(3)
C50 C45 C46 122(3)
N4 C45 C46 120(3)
N1 C9 C14 120(3)
N1 C9 C10 116(2)
C14 C9 C10 123(3)
C10 C15 C17 115(3)
C10 C15 C16 115(3)
C17 C15 C16 108(2)
C10 C15 H15 106.1
C17 C15 H15 106.1
C16 C15 H15 106.1
C26 C27 C29 112(2)
C26 C27 C28 115(3)
C29 C27 C28 110(2)
C26 C27 H27 106.1
C29 C27 H27 106.1
C28 C27 H27 106.1
C34 C39 C41 112(3)
C34 C39 C40 114(2)
C41 C39 C40 112(3)
C34 C39 H39 106.1
C41 C39 H39 106.1
C40 C39 H39 106.1
C21 C22 C23 117(3)
C21 C22 C30 121(3)
C23 C22 C30 122(3)
C38 C33 N3 123(3)
C38 C33 C34 118(3)
N3 C33 C34 118(3)
C13 C14 C9 121(3)
C13 C14 C18 119(3)
C9 C14 C18 120(3)
C50 C51 C52 113(2)
C50 C51 C53 106(3)
C52 C51 C53 109(2)
C50 C51 H51 109.5
C52 C51 H51 109.5
C53 C51 H51 109.5
C14 C13 C12 118(3)
C14 C13 H13 121.0
C12 C13 H13 121.0
C35 C34 C33 119(3)
C35 C34 C39 120(3)
C33 C34 C39 121(3)
C12 C11 C10 125(3)
C12 C11 H11 117.7
C10 C11 H11 117.7
C25 C26 C21 115(3)
C25 C26 C27 117(3)
C21 C26 C27 128(3)
C22 C30 C31 111(2)
C22 C30 C32 108(3)
C31 C30 C32 115(2)
C22 C30 H30 107.8
C31 C30 H30 107.8
C32 C30 H30 107.8
C27 C28 H28A 109.5
C27 C28 H28B 109.5
H28A C28 H28B 109.5
C27 C28 H28C 109.5
H28A C28 H28C 109.5
H28B C28 H28C 109.5
C23 C24 C25 121(3)
C23 C24 H24 119.3
C25 C24 H24 119.3
C24 C23 C22 122(3)
C24 C23 H23 119.2
C22 C23 H23 119.2
C19 C18 C14 108(3)
C19 C18 C20 114(3)
C14 C18 C20 111(3)
C19 C18 H18 107.6
C14 C18 H18 107.6
C20 C18 H18 107.6
C26 C25 C24 120(3)
C26 C25 H25 119.8
C24 C25 H25 119.8
C51 C53 H53A 109.5
C51 C53 H53B 109.5
H53A C53 H53B 109.5
C51 C53 H53C 109.5
H53A C53 H53C 109.5
H53B C53 H53C 109.5
C46 C54 C56 110(3)
C46 C54 C55 115(3)
C56 C54 C55 107(3)
C46 C54 H54 108.1
C56 C54 H54 108.1
C55 C54 H54 108.1
C36 C37 C38 117(3)
C36 C37 H37 121.4
C38 C37 H37 121.4
C11 C12 C13 122(3)
C11 C12 H12 119.2
C13 C12 H12 119.2
C27 C29 H29A 109.5
C27 C29 H29B 109.5
H29A C29 H29B 109.5
C27 C29 H29C 109.5
H29A C29 H29C 109.5
H29B C29 H29C 109.5
C33 C38 C37 124(3)
C33 C38 C42 122(3)
C37 C38 C42 114(3)
C39 C40 H40A 109.5
C39 C40 H40B 109.5
H40A C40 H40B 109.5
C39 C40 H40C 109.5
H40A C40 H40C 109.5
H40B C40 H40C 109.5
C15 C16 H16A 109.5
C15 C16 H16B 109.5
H16A C16 H16B 109.5
C15 C16 H16C 109.5
H16A C16 H16C 109.5
H16B C16 H16C 109.5
C47 C48 C49 116(3)
C47 C48 H48 122.2
C49 C48 H48 122.2
C34 C35 C36 118(3)
C34 C35 H35 120.9
C36 C35 H35 120.9
C30 C32 H32A 109.5
C30 C32 H32B 109.5
H32A C32 H32B 109.5
C30 C32 H32C 109.5
H32A C32 H32C 109.5
H32B C32 H32C 109.5
C43 C42 C44 107(3)
C43 C42 C38 111(3)
C44 C42 C38 114(2)
C43 C42 H42 108.1
C44 C42 H42 108.1
C38 C42 H42 108.1
C50 C49 C48 123(3)
C50 C49 H49 118.6
C48 C49 H49 118.6
C39 C41 H41A 109.5
C39 C41 H41B 109.5
H41A C41 H41B 109.5
C39 C41 H41C 109.5
H41A C41 H41C 109.5
H41B C41 H41C 109.5
C37 C36 C35 123(3)
C37 C36 H36 118.5
C35 C36 H36 118.5
C48 C47 C46 126(3)
C48 C47 H47 117.1
C46 C47 H47 117.1
C42 C43 H43A 109.5
C42 C43 H43B 109.5
H43A C43 H43B 109.5
C42 C43 H43C 109.5
H43A C43 H43C 109.5
H43B C43 H43C 109.5
C15 C17 H17A 109.5
C15 C17 H17B 109.5
H17A C17 H17B 109.5
C15 C17 H17C 109.5
H17A C17 H17C 109.5
H17B C17 H17C 109.5
C30 C31 H31A 109.5
C30 C31 H31B 109.5
H31A C31 H31B 109.5
C30 C31 H31C 109.5
H31A C31 H31C 109.5
H31B C31 H31C 109.5
C18 C19 H19A 109.5
C18 C19 H19B 109.5
H19A C19 H19B 109.5
C18 C19 H19C 109.5
H19A C19 H19C 109.5
H19B C19 H19C 109.5
C42 C44 H44A 109.5
C42 C44 H44B 109.5
H44A C44 H44B 109.5
C42 C44 H44C 109.5
H44A C44 H44C 109.5
H44B C44 H44C 109.5
C51 C52 H52A 109.5
C51 C52 H52B 109.5
H52A C52 H52B 109.5
C51 C52 H52C 109.5
H52A C52 H52C 109.5
H52B C52 H52C 109.5
C54 C56 H56A 109.5
C54 C56 H56B 109.5
H56A C56 H56B 109.5
C54 C56 H56C 109.5
H56A C56 H56C 109.5
H56B C56 H56C 109.5
C18 C20 H20A 109.5
C18 C20 H20B 109.5
H20A C20 H20B 109.5
C18 C20 H20C 109.5
H20A C20 H20C 109.5
H20B C20 H20C 109.5
C54 C55 H55A 109.5
C54 C55 H55B 109.5
H55A C55 H55B 109.5
C54 C55 H55C 109.5
H55A C55 H55C 109.5
H55B C55 H55C 109.5
C94 C93 C98 118(2)
C94 C93 N8 120(2)
C98 C93 N8 121(3)
C95 C94 C93 121.9(17)
C95 C94 C102 120(2)
C93 C94 C102 118(2)
C62 C57 C58 120(3)
C62 C57 N5 120(3)
C58 C57 N5 120(3)
C82 C81 C86 118(3)
C82 C81 N7 124(2)
C86 C81 N7 117(2)
C59 C58 C57 120(3)
C59 C58 C66 117(3)
C57 C58 C66 123(3)
C97 C98 C93 117(3)
C97 C98 C99 120(3)
C93 C98 C99 123(3)
C70 C69 C74 124(3)
C70 C69 N6 121(3)
C74 C69 N6 115(3)
C90 C92 H92A 109.5
C90 C92 H92B 109.5
H92A C92 H92B 109.5
C90 C92 H92C 109.5
H92A C92 H92C 109.5
H92B C92 H92C 109.5
C81 C82 C83 121(3)
C81 C82 C90 117(3)
C83 C82 C90 122(3)
C67 C66 C58 116(3)
C67 C66 C68 109(2)
C58 C66 C68 112(2)
C67 C66 H66 106.1
C58 C66 H66 106.1
C68 C66 H66 106.1
C94 C95 C96 120(3)
C94 C95 H95 119.9
C96 C95 H95 119.9
C86 C85 C84 123(3)
C86 C85 H85 118.3
C84 C85 H85 118.3
C88 C87 C89 106(2)
C88 C87 C86 117(3)
C89 C87 C86 111(2)
C88 C87 H87 107.5
C89 C87 H87 107.5
C86 C87 H87 107.5
C57 C62 C61 120(3)
C57 C62 C63 124(3)
C61 C62 C63 116(3)
C101 C99 C98 113(2)
C101 C99 C100 110(2)
C98 C99 C100 113(3)
C101 C99 H99 107.2
C98 C99 H99 107.2
C100 C99 H99 107.2
C85 C86 C81 118(3)
C85 C86 C87 116(3)
C81 C86 C87 126(3)
C92 C90 C91 111(2)
C92 C90 C82 107(2)
C91 C90 C82 111(2)
C92 C90 H90 109.7
C91 C90 H90 109.7
C82 C90 H90 109.7
C96 C97 C98 124(3)
C96 C97 H97 118.0
C98 C97 H97 118.0
C79 C78 C80 108(3)
C79 C78 C70 110(2)
C80 C78 C70 110(3)
C79 C78 H78 109.7
C80 C78 H78 109.7
C70 C78 H78 109.7
C84 C83 C82 122(3)
C84 C83 H83 118.8
C82 C83 H83 118.8
C72 C71 C70 124(3)
C72 C71 H71 118.2
C70 C71 H71 118.2
C69 C70 C71 118(3)
C69 C70 C78 123(3)
C71 C70 C78 119(2)
C74 C73 C72 126(3)
C74 C73 H73 117.1
C72 C73 H73 117.1
C83 C84 C85 117(3)
C83 C84 H84 121.6
C85 C84 H84 121.6
C78 C79 H79A 109.5
C78 C79 H79B 109.5
H79A C79 H79B 109.5
C78 C79 H79C 109.5
H79A C79 H79C 109.5
H79B C79 H79C 109.5
C97 C96 C95 119(3)
C97 C96 H96 120.7
C95 C96 H96 120.7
C60 C59 C58 120(3)
C60 C59 H59 120.1
C58 C59 H59 120.1
C59 C60 C61 122(3)
C59 C60 H60 118.9
C61 C60 H60 118.9
C74 C75 C77 112(3)
C74 C75 C76 110(3)
C77 C75 C76 116(2)
C74 C75 H75 105.7
C77 C75 H75 105.7
C76 C75 H75 105.7
C73 C74 C69 112(3)
C73 C74 C75 124(3)
C69 C74 C75 124(3)
C66 C67 H67A 109.5
C66 C67 H67B 109.5
H67A C67 H67B 109.5
C66 C67 H67C 109.5
H67A C67 H67C 109.5
H67B C67 H67C 109.5
C78 C80 H80A 109.5
C78 C80 H80B 109.5
H80A C80 H80B 109.5
C78 C80 H80C 109.5
H80A C80 H80C 109.5
H80B C80 H80C 109.5
C65 C63 C62 112(3)
C65 C63 C64 114(3)
C62 C63 C64 109(2)
C65 C63 H63 107.1
C62 C63 H63 107.1
C64 C63 H63 107.1
C87 C88 H88A 109.5
C87 C88 H88B 109.5
H88A C88 H88B 109.5
C87 C88 H88C 109.5
H88A C88 H88C 109.5
H88B C88 H88C 109.5
C60 C61 C62 118(3)
C60 C61 H61 121.0
C62 C61 H61 121.0
C71 C72 C73 116(3)
C71 C72 H72 122.0
C73 C72 H72 122.0
C90 C91 H91A 109.5
C90 C91 H91B 109.5
H91A C91 H91B 109.5
C90 C91 H91C 109.5
H91A C91 H91C 109.5
H91B C91 H91C 109.5
C63 C65 H65A 109.5
C63 C65 H65B 109.5
H65A C65 H65B 109.5
C63 C65 H65C 109.5
H65A C65 H65C 109.5
H65B C65 H65C 109.5
C87 C89 H89A 109.5
C87 C89 H89B 109.5
H89A C89 H89B 109.5
C87 C89 H89C 109.5
H89A C89 H89C 109.5
H89B C89 H89C 109.5
C66 C68 H68A 109.5
C66 C68 H68B 109.5
H68A C68 H68B 109.5
C66 C68 H68C 109.5
H68A C68 H68C 109.5
H68B C68 H68C 109.5
C99 C100 H10A 109.5
C99 C100 H10B 109.5
H10A C100 H10B 109.5
C99 C100 H10C 109.5
H10A C100 H10C 109.5
H10B C100 H10C 109.5
C75 C76 H76A 109.5
C75 C76 H76B 109.5
H76A C76 H76B 109.5
C75 C76 H76C 109.5
H76A C76 H76C 109.5
H76B C76 H76C 109.5
C63 C64 H64A 109.5
C63 C64 H64B 109.5
H64A C64 H64B 109.5
C63 C64 H64C 109.5
H64A C64 H64C 109.5
H64B C64 H64C 109.5
C99 C101 H10D 109.5
C99 C101 H10E 109.5
H10D C101 H10E 109.5
C99 C101 H10F 109.5
H10D C101 H10F 109.5
H10E C101 H10F 109.5
C75 C77 H77A 109.5
C75 C77 H77B 109.5
H77A C77 H77B 109.5
C75 C77 H77C 109.5
H77A C77 H77C 109.5
H77B C77 H77C 109.5
C110 C109 C108 119(3)
C110 C109 H109 120.5
C108 C109 H109 120.5
C107 C108 C109 120(3)
C107 C108 C111 121(2)
C109 C108 C111 119(3)
C114 C115 C117 114(3)
C114 C115 C116 124(3)
C117 C115 C116 122(3)
C115 C114 C113 123(3)
C115 C114 H114 118.3
C113 C114 H114 118.3
C117 C118 C112 117(2)
C117 C118 H118 121.7
C112 C118 H118 121.7
C115 C116 H11A 109.5
C115 C116 H11B 109.5
H11A C116 H11B 109.5
C115 C116 H11C 109.5
H11A C116 H11C 109.5
H11B C116 H11C 109.5
C108 C111 H11D 109.5
C108 C111 H11E 109.5
H11D C111 H11E 109.5
C108 C111 H11F 109.5
H11D C111 H11F 109.5
H11E C111 H11F 109.5
C109 C110 C105 120(2)
C109 C110 H110 120.1
C105 C110 H110 120.1
C106 C107 C108 121(2)
C106 C107 H107 119.5
C108 C107 H107 119.5
C113 C112 C118 119(2)
C113 C112 H112 120.3
C118 C112 H112 120.3
C118 C117 C115 124(2)
C118 C117 H117 118.0
C115 C117 H117 118.0
C105 C106 C107 124(2)
C105 C106 H106 118.0
C107 C106 H106 118.0
C112 C113 C114 122(3)
C112 C113 H113 118.8
C114 C113 H113 118.8
C106 C105 C110 116.1(18)
C106 C105 H105 121.9
C110 C105 H105 121.9
C102 C104 H10I 109.5
C102 C104 H10J 109.5
H10I C104 H10J 109.5
C102 C104 H10K 109.5
H10I C104 H10K 109.5
H10J C104 H10K 109.5
C104 C102 C103 111(2)
C104 C102 C94 109(2)
C103 C102 C94 108(2)
C104 C102 H102 109.5
C103 C102 H102 109.5
C94 C102 H102 109.5
C102 C103 H10L 109.5
C102 C103 H10M 109.5
H10L C103 H10M 109.5
C102 C103 H10N 109.5
H10L C103 H10N 109.5
H10M C103 H10N 109.5
C123 C122 C121 126.8(17)
C123 C122 H122 116.6
C121 C122 H122 116.6
C120 C119 C124 131.3(19)
C120 C119 H119 114.3
C124 C119 H119 114.3
C119 C124 C125 131.2(18)
C119 C124 C123 111.8(16)
C125 C124 C123 117.0(18)
C122 C121 C120 118.4(17)
C122 C121 H121 120.8
C120 C121 H121 120.8
C122 C123 C124 116.2(18)
C122 C123 H123 121.9
C124 C123 H123 121.9
C119 C120 C121 115(2)
C119 C120 H120 122.4
C121 C120 H120 122.4
C124 C125 H12A 109.5
C124 C125 H12B 109.5
H12A C125 H12B 109.5
C124 C125 H12C 109.5
H12A C125 H12C 109.5
H12B C125 H12C 109.5

loop_
_geom_bond_atom_site_label_1
_geom_bond_atom_site_label_2
_geom_bond_distance
Te2 P4 2.586(8)
Te2 P3 2.582(7)
Te1 P2 2.584(7)
Te1 P1 2.587(8)
P4 N7 1.63(2)
P4 N8 1.71(2)
P2 N4 1.69(2)
P2 N3 1.72(2)
P3 N6 1.65(2)
P3 N5 1.72(2)
P1 N1 1.69(2)
P1 N2 1.71(2)
N1 C9 1.37(4)
N1 C1 1.48(3)
N5 C57 1.41(4)
N5 C5 1.43(4)
N8 C93 1.48(4)
N8 C8 1.45(3)
N4 C45 1.45(4)
N4 C4 1.50(3)
N6 C69 1.47(3)
N6 C6 1.52(3)
N7 C81 1.43(3)
N7 C7 1.53(3)
N3 C33 1.39(4)
N3 C3 1.41(3)
N2 C2 1.40(3)
N2 C21 1.45(3)
C7 C8 1.42(4)
C7 H7A 0.9900
C7 H7B 0.9900
C8 H8A 0.9900
C8 H8B 0.9900
C4 C3 1.53(4)
C4 H4A 0.9900
C4 H4B 0.9900
C1 C2 1.60(4)
C1 H1A 0.9900
C1 H1B 0.9900
C2 H2A 0.9900
C2 H2B 0.9900
C5 C6 1.46(4)
C5 H5A 0.9900
C5 H5B 0.9900
C3 H3A 0.9900
C3 H3B 0.9900
C6 H6A 0.9900
C6 H6B 0.9900
C21 C22 1.36(4)
C21 C26 1.38(4)
C10 C15 1.33(3)
C10 C11 1.41(3)
C10 C9 1.50(3)
C46 C47 1.34(4)
C46 C45 1.42(4)
C46 C54 1.46(4)
C50 C49 1.39(4)
C50 C45 1.40(4)
C50 C51 1.53(4)
C9 C14 1.45(4)
C15 C17 1.52(4)
C15 C16 1.58(4)
C15 H15 1.0000
C27 C26 1.45(4)
C27 C29 1.57(4)
C27 C28 1.51(4)
C27 H27 1.0000
C39 C34 1.49(4)
C39 C41 1.57(4)
C39 C40 1.50(4)
C39 H39 1.0000
C22 C23 1.40(4)
C22 C30 1.50(4)
C33 C38 1.36(4)
C33 C34 1.48(4)
C14 C13 1.41(4)
C14 C18 1.54(4)
C51 C52 1.48(4)
C51 C53 1.61(4)
C51 H51 1.0000
C13 C12 1.35(4)
C13 H13 0.9500
C34 C35 1.35(4)
C11 C12 1.48(4)
C11 H11 0.9500
C26 C25 1.45(4)
C30 C31 1.52(4)
C30 C32 1.58(4)
C30 H30 1.0000
C28 H28A 0.9800
C28 H28B 0.9800
C28 H28C 0.9800
C24 C23 1.33(4)
C24 C25 1.36(4)
C24 H24 0.9500
C23 H23 0.9500
C18 C19 1.43(4)
C18 C20 1.47(4)
C18 H18 1.0000
C25 H25 0.9500
C53 H53A 0.9800
C53 H53B 0.9800
C53 H53C 0.9800
C54 C56 1.64(4)
C54 C55 1.58(4)
C54 H54 1.0000
C37 C36 1.27(4)
C37 C38 1.43(4)
C37 H37 0.9500
C12 H12 0.9500
C29 H29A 0.9800
C29 H29B 0.9800
C29 H29C 0.9800
C38 C42 1.63(4)
C40 H40A 0.9800
C40 H40B 0.9800
C40 H40C 0.9800
C16 H16A 0.9800
C16 H16B 0.9800
C16 H16C 0.9800
C48 C47 1.39(4)
C48 C49 1.39(4)
C48 H48 0.9500
C35 C36 1.54(4)
C35 H35 0.9500
C32 H32A 0.9800
C32 H32B 0.9800
C32 H32C 0.9800
C42 C43 1.36(4)
C42 C44 1.49(4)
C42 H42 1.0000
C49 H49 0.9500
C41 H41A 0.9800
C41 H41B 0.9800
C41 H41C 0.9800
C36 H36 0.9500
C47 H47 0.9500
C43 H43A 0.9800
C43 H43B 0.9800
C43 H43C 0.9800
C17 H17A 0.9800
C17 H17B 0.9800
C17 H17C 0.9800
C31 H31A 0.9800
C31 H31B 0.9800
C31 H31C 0.9800
C19 H19A 0.9800
C19 H19B 0.9800
C19 H19C 0.9800
C44 H44A 0.9800
C44 H44B 0.9800
C44 H44C 0.9800
C52 H52A 0.9800
C52 H52B 0.9800
C52 H52C 0.9800
C56 H56A 0.9800
C56 H56B 0.9800
C56 H56C 0.9800
C20 H20A 0.9800
C20 H20B 0.9800
C20 H20C 0.9800
C55 H55A 0.9800
C55 H55B 0.9800
C55 H55C 0.9800
C93 C94 1.39(3)
C93 C98 1.39(4)
C94 C95 1.39(3)
C94 C102 1.65(3)
C57 C62 1.40(4)
C57 C58 1.41(4)
C81 C82 1.44(4)
C81 C86 1.45(4)
C58 C59 1.40(4)
C58 C66 1.51(4)
C98 C97 1.36(4)
C98 C99 1.51(4)
C69 C70 1.33(4)
C69 C74 1.43(4)
C92 C90 1.55(4)
C92 H92A 0.9800
C92 H92B 0.9800
C92 H92C 0.9800
C82 C83 1.33(4)
C82 C90 1.59(4)
C66 C67 1.46(4)
C66 C68 1.60(4)
C66 H66 1.0000
C95 C96 1.27(4)
C95 H95 0.9500
C85 C86 1.38(4)
C85 C84 1.43(4)
C85 H85 0.9500
C87 C88 1.48(4)
C87 C89 1.52(4)
C87 C86 1.53(4)
C87 H87 1.0000
C62 C61 1.46(4)
C62 C63 1.56(4)
C99 C101 1.57(4)
C99 C100 1.63(3)
C99 H99 1.0000
C90 C91 1.51(4)
C90 H90 1.0000
C97 C96 1.41(4)
C97 H97 0.9500
C78 C79 1.56(4)
C78 C80 1.50(4)
C78 C70 1.56(4)
C78 H78 1.0000
C83 C84 1.41(4)
C83 H83 0.9500
C71 C72 1.23(4)
C71 C70 1.45(4)
C71 H71 0.9500
C73 C74 1.37(4)
C73 C72 1.48(4)
C73 H73 0.9500
C84 H84 0.9500
C79 H79A 0.9800
C79 H79B 0.9800
C79 H79C 0.9800
C96 H96 0.9500
C59 C60 1.39(4)
C59 H59 0.9500
C60 C61 1.37(4)
C60 H60 0.9500
C75 C74 1.41(4)
C75 C77 1.54(4)
C75 C76 1.70(4)
C75 H75 1.0000
C67 H67A 0.9800
C67 H67B 0.9800
C67 H67C 0.9800
C80 H80A 0.9800
C80 H80B 0.9800
C80 H80C 0.9800
C63 C65 1.44(4)
C63 C64 1.52(4)
C63 H63 1.0000
C88 H88A 0.9800
C88 H88B 0.9800
C88 H88C 0.9800
C61 H61 0.9500
C72 H72 0.9500
C91 H91A 0.9800
C91 H91B 0.9800
C91 H91C 0.9800
C65 H65A 0.9800
C65 H65B 0.9800
C65 H65C 0.9800
C89 H89A 0.9800
C89 H89B 0.9800
C89 H89C 0.9800
C68 H68A 0.9800
C68 H68B 0.9800
C68 H68C 0.9800
C100 H10A 0.9800
C100 H10B 0.9800
C100 H10C 0.9800
C76 H76A 0.9800
C76 H76B 0.9800
C76 H76C 0.9800
C64 H64A 0.9800
C64 H64B 0.9800
C64 H64C 0.9800
C101 H10D 0.9800
C101 H10E 0.9800
C101 H10F 0.9800
C77 H77A 0.9800
C77 H77B 0.9800
C77 H77C 0.9800
C109 C110 1.37(3)
C109 C108 1.41(3)
C109 H109 0.9500
C108 C107 1.36(4)
C108 C111 1.53(4)
C115 C114 1.35(4)
C115 C117 1.38(4)
C115 C116 1.44(3)
C114 C113 1.39(3)
C114 H114 0.9500
C118 C117 1.40(3)
C118 C112 1.44(2)
C118 H118 0.9500
C116 H11A 0.9800
C116 H11B 0.9800
C116 H11C 0.9800
C111 H11D 0.9800
C111 H11E 0.9800
C111 H11F 0.9800
C110 C105 1.48(2)
C110 H110 0.9500
C107 C106 1.34(3)
C107 H107 0.9500
C112 C113 1.26(3)
C112 H112 0.9500
C117 H117 0.9500
C106 C105 1.35(2)
C106 H106 0.9500
C113 H113 0.9500
C105 H105 0.9500
C104 C102 1.49(3)
C104 H10I 0.9800
C104 H10J 0.9800
C104 H10K 0.9800
C102 C103 1.56(3)
C102 H102 1.0000
C103 H10L 0.9800
C103 H10M 0.9800
C103 H10N 0.9800
C122 C123 1.30(2)
C122 C121 1.31(2)
C122 H122 0.9500
C119 C120 1.31(2)
C119 C124 1.29(2)
C119 H119 0.9500
C124 C125 1.39(2)
C124 C123 1.48(2)
C121 C120 1.35(2)
C121 H121 0.9500
C123 H123 0.9500
C120 H120 0.9500
C125 H12A 0.9800
C125 H12B 0.9800
C125 H12C 0.9800

loop_
_platon_squeeze_void_nr
_platon_squeeze_void_average_x
_platon_squeeze_void_average_y
_platon_squeeze_void_average_z
_platon_squeeze_void_volume
_platon_squeeze_void_count_electrons
_platon_squeeze_void_content
1 -0.158 -0.062 0.819 216 49 ' '
